data_4306360
loop_
_publ_author_name
'Ghenadie Novitchi'
'Fabrice Riblet'
'Rosario Scopelliti'
'Lothar Helm'
'Aurelian Gulea'
'Andr\'e E. Merbach'

_publ_contact_author_address
;Ecole polytechnique f\'ed\'erale de Lausanne
Institut des sciences et ing\'enierie chimiques
EPFL SB ISIC LCIB
BCH 3108 (B\^at. BCH)
CH-1015 Lausanne
Switzerland
;
_publ_contact_author_email lothar.helm@epfl.ch
_publ_contact_author_fax '+41 21 693 98 71'
_publ_contact_author_name 'Lothar Helm'
_publ_contact_author_phone '+41 21 693 98 75'
_publ_section_title
;
Mechanism of Pyridine-Ligand Exchanges at the Different Labile Sites of
3d Heterometallic and Mixed Valence \m3-oxo Trinuclear Clusters
;
_journal_name_full 'Inorganic Chemistry'
_journal_page_first 10587
_journal_page_last 10599
_journal_paper_doi 10.1021/ic801206m
_journal_volume 47
_journal_year 2008
_chemical_formula_sum 'C55.45 H58.05 Fe2 Mn N6.65 O13'
_chemical_formula_weight 1192.28
_chemical_name_systematic
; 
 ? 
;
_space_group_IT_number 12
_symmetry_cell_setting monoclinic
_symmetry_space_group_name_Hall '-C 2y'
_symmetry_space_group_name_H-M 'C 1 2/m 1'
_atom_sites_solution_hydrogens geom
_atom_sites_solution_primary direct
_atom_sites_solution_secondary difmap
_audit_creation_method SHELXL-97
_cell_angle_alpha 90.00
_cell_angle_beta 98.85(3)
_cell_angle_gamma 90.00
_cell_formula_units_Z 4
_cell_length_a 20.310(5)
_cell_length_b 26.330(5)
_cell_length_c 11.114(3)
_cell_measurement_reflns_used 2190
_cell_measurement_temperature 140(2)
_cell_measurement_theta_max 19.3128
_cell_measurement_theta_min 1.27385
_cell_volume 5873(2)
_computing_cell_refinement 'Oxford Diffraction, CrysAlis RED'
_computing_data_collection 'marresearch, mar345'
_computing_data_reduction 'Bruker SHELXTL'
_computing_molecular_graphics 'Bruker SHELXTL'
_computing_publication_material 'Bruker SHELXTL'
_computing_structure_refinement 'SHELXL-97 (Sheldrick, 1997)'
_computing_structure_solution 'SHELXS-97 (Sheldrick, 1990)'
_diffrn_ambient_temperature 140(2)
_diffrn_measured_fraction_theta_full 0.998
_diffrn_measured_fraction_theta_max 0.998
_diffrn_measurement_device_type 'marrsearch, mar345'
_diffrn_measurement_method '60 images with deltaphi = 3 deg. and exp. time = 180 sec.'
_diffrn_radiation_monochromator graphite
_diffrn_radiation_source 'fine-focus sealed tube'
_diffrn_radiation_type MoK\a
_diffrn_radiation_wavelength 0.71070
_diffrn_reflns_av_R_equivalents 0.0921
_diffrn_reflns_av_sigmaI/netI 0.1097
_diffrn_reflns_limit_h_max 24
_diffrn_reflns_limit_h_min -24
_diffrn_reflns_limit_k_max 31
_diffrn_reflns_limit_k_min -29
_diffrn_reflns_limit_l_max 13
_diffrn_reflns_limit_l_min -13
_diffrn_reflns_number 19147
_diffrn_reflns_theta_full 25.03
_diffrn_reflns_theta_max 25.03
_diffrn_reflns_theta_min 2.97
_exptl_absorpt_coefficient_mu 0.765
_exptl_absorpt_correction_type none
_exptl_crystal_colour red
_exptl_crystal_density_diffrn 1.349
_exptl_crystal_density_method 'not measured'
_exptl_crystal_description irregular
_exptl_crystal_F_000 2473
_exptl_crystal_size_max 0.26
_exptl_crystal_size_mid 0.20
_exptl_crystal_size_min 0.11
_refine_diff_density_max 1.183
_refine_diff_density_min -0.722
_refine_diff_density_rms 0.102
_refine_ls_extinction_coef 0.0043(7)
_refine_ls_extinction_expression Fc^*^=kFc[1+0.001xFc^2^\l^3^/sin(2\q)]^-1/4^
_refine_ls_extinction_method SHELXL
_refine_ls_goodness_of_fit_ref 0.928
_refine_ls_hydrogen_treatment mixed
_refine_ls_matrix_type full
_refine_ls_number_parameters 441
_refine_ls_number_reflns 5311
_refine_ls_number_restraints 160
_refine_ls_restrained_S_all 0.918
_refine_ls_R_factor_all 0.1457
_refine_ls_R_factor_gt 0.0839
_refine_ls_shift/su_max 0.000
_refine_ls_shift/su_mean 0.000
_refine_ls_structure_factor_coef Fsqd
_refine_ls_weighting_details 'calc w=1/[\s^2^(Fo^2^)+(0.1382P)^2^+0.0000P] where P=(Fo^2^+2Fc^2^)/3'
_refine_ls_weighting_scheme calc
_refine_ls_wR_factor_gt 0.2072
_refine_ls_wR_factor_ref 0.2452
_reflns_number_gt 2453
_reflns_number_total 5311
_reflns_threshold_expression >2sigma(I)
_cod_data_source_file ic801206m_si_002_2.cif
_cod_data_source_block 1
_cod_depositor_comments
;
The following automatic conversions were performed:
'_symmetry_cell_setting' value 'Monoclinic' changed to 'monoclinic'
according to '/home/saulius/struct/CIF-dictionaries/cif_core.dic'
dictionary named 'cif_core.dic' version 2.4.1 from 2010-06-29.

Automatic conversion script
Id: cif_fix_enum 1527 2010-12-29 10:47:43Z saulius 
;
_cod_original_cell_volume 5872(3)
_cod_database_code 4306360

loop_
_symmetry_equiv_pos_as_xyz
'x, y, z'
'-x, y, -z'
'x+1/2, y+1/2, z'
'-x+1/2, y+1/2, -z'
'-x, -y, -z'
'x, -y, z'
'-x+1/2, -y+1/2, -z'
'x+1/2, -y+1/2, z'

loop_
_atom_site_label
_atom_site_type_symbol
_atom_site_fract_x
_atom_site_fract_y
_atom_site_fract_z
_atom_site_U_iso_or_equiv
_atom_site_adp_type
_atom_site_occupancy
_atom_site_symmetry_multiplicity
_atom_site_calc_flag
_atom_site_refinement_flags
_atom_site_disorder_assembly
_atom_site_disorder_group
Fe1 Fe 0.30709(4) -0.06254(4) 0.33068(10) 0.0593(4) Uani 1 1 d U . .
Mn1 Mn 0.16319(6) 0.0000 0.29101(12) 0.0437(4) Uani 1 2 d SU . .
O1 O 0.1543(2) -0.05537(17) 0.1556(5) 0.0642(12) Uani 1 1 d U A .
O2 O 0.2513(2) -0.09623(17) 0.1839(5) 0.0769(14) Uani 1 1 d U A .
O5 O 0.3746(2) -0.04202(17) 0.2169(4) 0.0617(12) Uani 1 1 d U . .
O3A O 0.1538(19) -0.0591(16) 0.430(3) 0.078(5) Uani 0.50 1 d PU A 1
O4A O 0.2476(16) -0.1032(13) 0.447(4) 0.107(5) Uani 0.50 1 d PU A 1
C25A C 0.1867(10) -0.1005(7) 0.4438(19) 0.066(5) Uani 0.50 1 d PU A 1
C26A C 0.1549(10) -0.1394(8) 0.519(2) 0.119(9) Uani 0.50 1 d PU A 1
H26A H 0.1365 -0.1219 0.5845 0.179 Uiso 0.50 1 calc PR A 1
H26B H 0.1887 -0.1639 0.5550 0.179 Uiso 0.50 1 calc PR A 1
H26C H 0.1191 -0.1573 0.4668 0.179 Uiso 0.50 1 calc PR A 1
O3B O 0.1557(16) -0.0524(14) 0.412(3) 0.072(5) Uani 0.50 1 d PU A 2
O4B O 0.2547(14) -0.0942(11) 0.437(3) 0.090(4) Uani 0.50 1 d PU A 2
C25B C 0.2005(9) -0.0810(7) 0.4886(17) 0.056(4) Uani 0.50 1 d PU A 2
C26B C 0.1833(10) -0.1093(8) 0.595(2) 0.103(7) Uani 0.50 1 d PU A 2
H26D H 0.1924 -0.1456 0.5854 0.154 Uiso 0.50 1 calc PR A 2
H26E H 0.1359 -0.1046 0.5997 0.154 Uiso 0.50 1 calc PR A 2
H26F H 0.2102 -0.0966 0.6695 0.154 Uiso 0.50 1 calc PR A 2
O6 O 0.3762(3) -0.0426(3) 0.4784(5) 0.0911(17) Uani 1 1 d U A .
O7 O 0.2610(3) 0.0000 0.3189(6) 0.0541(14) Uani 1 2 d SU . .
N1 N 0.0504(2) 0.0017(4) 0.2622(6) 0.0519(18) Uani 1 2 d SGU A -1
C1 C 0.0148(3) -0.0147(3) 0.1522(5) 0.052(4) Uani 0.50 1 d PGU A -1
H1 H 0.0377 -0.0255 0.0884 0.063 Uiso 0.50 1 calc PR A -1
C2 C -0.0545(3) -0.0153(3) 0.1356(5) 0.052(4) Uani 0.50 1 d PGU A -1
H2 H -0.0788 -0.0266 0.0605 0.062 Uiso 0.50 1 calc PR A -1
C3 C -0.0880(2) 0.0004(5) 0.2290(6) 0.060(2) Uani 1 2 d SGU A -1
C4 C -0.0524(3) 0.0168(4) 0.3390(5) 0.067(6) Uani 0.50 1 d PGU A -1
H4 H -0.0753 0.0276 0.4028 0.080 Uiso 0.50 1 calc PR A -1
C5 C 0.0169(3) 0.0175(4) 0.3555(5) 0.062(4) Uani 0.50 1 d PGU A -1
H5 H 0.0412 0.0287 0.4307 0.074 Uiso 0.50 1 calc PR A -1
C6 C -0.1630(3) 0.0118(4) 0.2118(7) 0.048(4) Uani 0.50 1 d PGU A -1
C7 C -0.1993(4) 0.0134(5) 0.0952(6) 0.094(9) Uani 0.50 1 d PGU A -1
H7 H -0.1773 0.0094 0.0263 0.112 Uiso 0.50 1 calc PR A -1
C8 C -0.2678(4) 0.0211(6) 0.0794(6) 0.096(8) Uani 0.50 1 d PGU A -1
H8 H -0.2926 0.0222 -0.0003 0.115 Uiso 0.50 1 calc PR A -1
C9 C -0.3000(3) 0.0270(5) 0.1802(8) 0.139(15) Uani 0.50 1 d PGU A -1
H9 H -0.3468 0.0323 0.1693 0.167 Uiso 0.50 1 calc PR A -1
C10 C -0.2637(4) 0.0253(5) 0.2968(7) 0.098(7) Uani 0.50 1 d PGU A -1
H10 H -0.2857 0.0294 0.3657 0.118 Uiso 0.50 1 calc PR A -1
C11 C -0.1952(4) 0.0177(4) 0.3126(6) 0.081(8) Uani 0.50 1 d PGU A -1
H11 H -0.1703 0.0166 0.3924 0.097 Uiso 0.50 1 calc PR A -1
N2 N 0.3641(3) -0.1355(2) 0.3408(7) 0.0813(19) Uani 1 1 d U A .
C12 C 0.4296(4) -0.1349(3) 0.3529(9) 0.090(3) Uani 1 1 d U . .
H12 H 0.4526 -0.1038 0.3723 0.108 Uiso 1 1 calc R A .
C13 C 0.4666(4) -0.1791(3) 0.3380(10) 0.099(3) Uani 1 1 d U A .
H13 H 0.5137 -0.1771 0.3446 0.119 Uiso 1 1 calc R . .
C14 C 0.4360(4) -0.2242(3) 0.3144(10) 0.093(3) Uani 1 1 d U . .
C15 C 0.3669(4) -0.2244(3) 0.3019(13) 0.124(4) Uani 1 1 d U A .
H15 H 0.3429 -0.2550 0.2823 0.148 Uiso 1 1 calc R . .
C16 C 0.3334(4) -0.1804(3) 0.3178(12) 0.113(4) Uani 1 1 d U . .
H16 H 0.2863 -0.1817 0.3123 0.136 Uiso 1 1 calc R A .
C17A C 0.4718(6) -0.2723(5) 0.3062(15) 0.082(5) Uani 0.50 1 d PGU A 1
C18A C 0.5373(7) -0.2765(5) 0.3639(14) 0.114(7) Uani 0.50 1 d PGU A 1
H18A H 0.5569 -0.2500 0.4152 0.136 Uiso 0.50 1 calc PR A 1
C19A C 0.5742(6) -0.3196(5) 0.3465(16) 0.121(7) Uani 0.50 1 d PGU A 1
H19A H 0.6190 -0.3225 0.3859 0.146 Uiso 0.50 1 calc PR A 1
C20A C 0.5456(7) -0.3585(4) 0.2714(18) 0.117(9) Uani 0.50 1 d PGU A 1
H20A H 0.5708 -0.3880 0.2595 0.140 Uiso 0.50 1 calc PR A 1
C21A C 0.4801(8) -0.3543(5) 0.2137(16) 0.121(10) Uani 0.50 1 d PGU A 1
H21A H 0.4605 -0.3808 0.1624 0.145 Uiso 0.50 1 calc PR A 1
C22A C 0.4432(6) -0.3112(5) 0.2311(15) 0.088(6) Uani 0.50 1 d PGU A 1
H22A H 0.3984 -0.3083 0.1917 0.106 Uiso 0.50 1 calc PR A 1
C17B C 0.4737(8) -0.2687(5) 0.2668(19) 0.107(8) Uani 0.50 1 d PGU A 2
C18B C 0.5270(9) -0.2632(5) 0.203(2) 0.186(16) Uani 0.50 1 d PGU A 2
H18B H 0.5385 -0.2305 0.1767 0.223 Uiso 0.50 1 calc PR A 2
C19B C 0.5635(10) -0.3055(6) 0.178(3) 0.24(2) Uani 0.50 1 d PGU A 2
H19B H 0.6000 -0.3017 0.1345 0.289 Uiso 0.50 1 calc PR A 2
C20B C 0.5468(10) -0.3533(5) 0.217(2) 0.185(19) Uani 0.50 1 d PGU A 2
H20B H 0.5717 -0.3822 0.1995 0.222 Uiso 0.50 1 calc PR A 2
C21B C 0.4934(10) -0.3588(5) 0.280(2) 0.147(13) Uani 0.50 1 d PGU A 2
H21B H 0.4819 -0.3915 0.3067 0.176 Uiso 0.50 1 calc PR A 2
C22B C 0.4569(8) -0.3166(6) 0.3054(19) 0.125(11) Uani 0.50 1 d PGU A 2
H22B H 0.4204 -0.3204 0.3490 0.150 Uiso 0.50 1 calc PR A 2
C23 C 0.1931(4) -0.0890(3) 0.1284(9) 0.084(3) Uani 1 1 d U . .
C24 C 0.1699(5) -0.1228(5) 0.0228(13) 0.173(7) Uani 1 1 d U A .
H24A H 0.1211 -0.1241 0.0090 0.259 Uiso 1 1 calc R . .
H24B H 0.1876 -0.1571 0.0401 0.259 Uiso 1 1 calc R . .
H24C H 0.1856 -0.1096 -0.0501 0.259 Uiso 1 1 calc R . .
C27 C 0.3923(4) 0.0000 0.1833(9) 0.055(2) Uani 1 2 d SU . .
C28 C 0.4399(5) 0.0000 0.0933(10) 0.073(3) Uani 1 2 d SU A .
H28A H 0.4174 0.0127 0.0148 0.110 Uiso 0.50 1 calc PR . .
H28B H 0.4558 -0.0347 0.0832 0.110 Uiso 0.50 1 calc PR . .
H28C H 0.4780 0.0220 0.1229 0.110 Uiso 0.50 1 calc PR . .
C29 C 0.3957(5) 0.0000 0.5212(11) 0.083(3) Uani 1 2 d SU . .
C30 C 0.4457(5) 0.0000 0.6360(12) 0.105(4) Uani 1 2 d SU A .
H30A H 0.4481 -0.0340 0.6723 0.158 Uiso 0.50 1 calc PR . .
H30B H 0.4320 0.0245 0.6938 0.158 Uiso 0.50 1 calc PR . .
H30C H 0.4896 0.0095 0.6168 0.158 Uiso 0.50 1 calc PR . .
C31 C 0.6273(19) -0.1474(10) -0.021(3) 0.171(16) Uiso 0.65 1 d PDU B 1
C32 C 0.584(2) -0.1292(17) 0.066(4) 0.31(2) Uiso 0.65 1 d PDU B 1
N3 N 0.5701(15) -0.1145(14) 0.160(3) 0.297(15) Uiso 0.65 1 d PDU B 1
C33 C 0.659(4) -0.176(3) 0.359(5) 0.39(4) Uiso 0.55 1 d PDU C 2
C34 C 0.6953(16) -0.2090(12) 0.283(3) 0.182(11) Uiso 0.55 1 d PDU C 2
N4 N 0.7122(15) -0.2227(12) 0.191(3) 0.233(13) Uiso 0.55 1 d PDU C 2
C35 C 0.6519(17) -0.1511(10) 0.330(3) 0.143(6) Uiso 0.45 1 d PDU D 3
C36 C 0.6797(17) -0.2001(11) 0.381(3) 0.143(6) Uiso 0.45 1 d PDU D 3
N5 N 0.7093(11) -0.2376(9) 0.409(2) 0.143(6) Uiso 0.45 1 d PDU D 3
C37 C 0.6782(7) -0.1915(10) 0.029(2) 0.109(9) Uiso 0.35 1 d PGU E 4
C38 C 0.6438(10) -0.1486(8) -0.019(2) 0.15(3) Uiso 0.35 1 d PGU E 4
C39 C 0.5747(10) -0.1474(7) -0.033(2) 0.095(8) Uiso 0.35 1 d PGU E 4
C40 C 0.5398(7) -0.1891(9) 0.001(2) 0.131(11) Uiso 0.35 1 d PGU . 4
C41 C 0.5741(11) -0.2320(7) 0.049(2) 0.110(9) Uiso 0.35 1 d PGU E 4
C42 C 0.6433(11) -0.2332(7) 0.063(2) 0.137(12) Uiso 0.35 1 d PGU E 4

loop_
_atom_site_aniso_label
_atom_site_aniso_U_11
_atom_site_aniso_U_22
_atom_site_aniso_U_33
_atom_site_aniso_U_23
_atom_site_aniso_U_13
_atom_site_aniso_U_12
Fe1 0.0455(6) 0.0629(7) 0.0721(7) 0.0055(5) 0.0170(5) 0.0071(4)
Mn1 0.0379(7) 0.0462(7) 0.0483(8) 0.000 0.0108(6) 0.000
O1 0.047(2) 0.060(3) 0.086(3) -0.012(2) 0.009(2) -0.001(2)
O2 0.060(3) 0.051(3) 0.119(4) -0.020(3) 0.014(3) 0.007(2)
O5 0.061(3) 0.056(2) 0.072(3) -0.010(2) 0.023(2) -0.003(2)
O3A 0.063(10) 0.085(10) 0.090(10) 0.050(9) 0.030(10) 0.002(7)
O4A 0.081(8) 0.114(14) 0.140(10) 0.072(11) 0.063(8) 0.031(7)
C25A 0.063(8) 0.062(10) 0.073(14) 0.012(8) 0.011(9) -0.013(7)
C26A 0.093(14) 0.089(14) 0.18(3) 0.076(15) 0.043(15) -0.005(11)
O3B 0.041(8) 0.094(16) 0.086(9) 0.039(8) 0.029(8) 0.018(8)
O4B 0.071(8) 0.084(10) 0.125(9) 0.059(8) 0.042(7) 0.042(6)
C25B 0.057(9) 0.060(11) 0.050(10) 0.005(7) 0.009(7) -0.005(8)
C26B 0.106(16) 0.105(16) 0.105(16) 0.060(12) 0.040(12) 0.000(12)
O6 0.069(3) 0.123(5) 0.078(4) -0.006(3) 0.002(3) 0.040(3)
O7 0.046(3) 0.055(3) 0.064(4) 0.000 0.015(3) 0.000
N1 0.042(3) 0.059(5) 0.057(5) 0.005(13) 0.016(3) -0.004(12)
C1 0.044(4) 0.066(12) 0.048(6) 0.019(5) 0.011(4) 0.003(5)
C2 0.037(4) 0.066(11) 0.054(6) 0.002(5) 0.009(4) -0.004(5)
C3 0.040(4) 0.093(7) 0.049(5) 0.005(16) 0.013(4) -0.005(15)
C4 0.044(5) 0.120(18) 0.040(6) 0.008(6) 0.015(4) -0.002(6)
C5 0.045(5) 0.091(13) 0.051(6) 0.004(6) 0.015(5) -0.006(6)
C6 0.038(4) 0.055(14) 0.055(6) -0.004(5) 0.015(4) -0.010(5)
C7 0.048(5) 0.18(3) 0.053(6) -0.020(11) 0.007(5) -0.005(10)
C8 0.047(6) 0.18(3) 0.064(7) -0.010(9) 0.005(6) -0.009(8)
C9 0.039(6) 0.32(4) 0.058(8) 0.049(13) 0.013(5) 0.006(11)
C10 0.045(6) 0.19(2) 0.061(7) 0.023(10) 0.019(6) 0.015(8)
C11 0.038(5) 0.15(2) 0.053(6) 0.014(8) 0.009(5) 0.006(7)
N2 0.059(3) 0.071(3) 0.119(6) 0.016(3) 0.029(3) 0.016(3)
C12 0.064(4) 0.078(5) 0.128(8) 0.000(5) 0.018(5) 0.029(4)
C13 0.062(4) 0.085(5) 0.148(9) -0.007(6) 0.012(5) 0.023(4)
C14 0.068(4) 0.065(4) 0.150(9) 0.031(5) 0.023(5) 0.021(3)
C15 0.071(4) 0.062(4) 0.248(14) 0.039(7) 0.055(7) 0.018(4)
C16 0.078(5) 0.054(4) 0.215(12) 0.041(6) 0.050(7) 0.018(3)
C17A 0.072(9) 0.071(8) 0.111(15) 0.024(8) 0.034(9) 0.018(8)
C18A 0.100(11) 0.084(11) 0.149(19) 0.000(11) -0.009(11) 0.043(9)
C19A 0.124(14) 0.093(13) 0.14(2) 0.002(12) -0.002(13) 0.057(10)
C20A 0.077(11) 0.057(10) 0.23(3) 0.009(11) 0.059(13) 0.007(8)
C21A 0.106(13) 0.041(9) 0.21(3) 0.014(11) 0.021(15) 0.007(9)
C22A 0.076(10) 0.051(8) 0.139(19) 0.039(8) 0.021(10) 0.005(7)
C17B 0.068(12) 0.060(7) 0.20(3) 0.032(10) 0.038(12) 0.024(9)
C18B 0.14(2) 0.069(10) 0.38(5) -0.012(18) 0.16(3) -0.006(12)
C19B 0.20(3) 0.087(13) 0.50(7) -0.01(2) 0.23(4) 0.011(17)
C20B 0.16(3) 0.103(13) 0.32(5) 0.07(2) 0.14(3) 0.082(18)
C21B 0.13(2) 0.055(10) 0.27(4) 0.020(16) 0.09(2) 0.032(13)
C22B 0.114(18) 0.070(8) 0.21(3) 0.038(16) 0.083(19) 0.036(12)
C23 0.052(4) 0.068(5) 0.131(7) -0.045(5) 0.013(4) -0.006(3)
C24 0.103(8) 0.168(11) 0.236(15) -0.152(12) -0.008(8) 0.002(8)
C27 0.036(4) 0.069(6) 0.059(6) 0.000 0.003(4) 0.000
C28 0.051(5) 0.102(8) 0.069(7) 0.000 0.020(5) 0.000
C29 0.038(5) 0.146(10) 0.065(7) 0.000 0.004(4) 0.000
C30 0.050(6) 0.183(14) 0.080(8) 0.000 0.001(5) 0.000

loop_
_atom_type_symbol
_atom_type_description
_atom_type_scat_dispersion_real
_atom_type_scat_dispersion_imag
_atom_type_scat_source
C C 0.0033 0.0016 'International Tables Vol C Tables 4.2.6.8 and 6.1.1.4'
H H 0.0000 0.0000 'International Tables Vol C Tables 4.2.6.8 and 6.1.1.4'
N N 0.0061 0.0033 'International Tables Vol C Tables 4.2.6.8 and 6.1.1.4'
O O 0.0106 0.0060 'International Tables Vol C Tables 4.2.6.8 and 6.1.1.4'
Mn Mn 0.3368 0.7283 'International Tables Vol C Tables 4.2.6.8 and 6.1.1.4'
Fe Fe 0.3463 0.8444 'International Tables Vol C Tables 4.2.6.8 and 6.1.1.4'

loop_
_geom_angle_atom_site_label_1
_geom_angle_atom_site_label_2
_geom_angle_atom_site_label_3
_geom_angle
_geom_angle_site_symmetry_1
_geom_angle_site_symmetry_3
_geom_angle_publ_flag
O7 Fe1 O4B 96.2(9) . . ?
O7 Fe1 O2 96.6(2) . . ?
O4B Fe1 O2 90.6(12) . . ?
O7 Fe1 O6 95.9(2) . . ?
O4B Fe1 O6 89.7(12) . . ?
O2 Fe1 O6 167.3(2) . . ?
O7 Fe1 O5 95.6(2) . . ?
O4B Fe1 O5 168.2(9) . . ?
O2 Fe1 O5 87.9(2) . . ?
O6 Fe1 O5 89.2(2) . . ?
O7 Fe1 O4A 98.9(9) . . ?
O4B Fe1 O4A 3(2) . . ?
O2 Fe1 O4A 88.3(12) . . ?
O6 Fe1 O4A 91.4(12) . . ?
O5 Fe1 O4A 165.3(10) . . ?
O7 Fe1 N2 178.0(2) . . ?
O4B Fe1 N2 85.8(9) . . ?
O2 Fe1 N2 83.5(2) . . ?
O6 Fe1 N2 83.9(3) . . ?
O5 Fe1 N2 82.5(2) . . ?
O4A Fe1 N2 83.0(9) . . ?
O3B Mn1 O3B 90(3) . 6 ?
O3B Mn1 O7 94.4(10) . . ?
O3B Mn1 O7 94.4(10) 6 . ?
O3B Mn1 O1 170.6(10) . 6 ?
O3B Mn1 O1 89.8(14) 6 6 ?
O7 Mn1 O1 95.03(18) . 6 ?
O3B Mn1 O1 89.8(14) . . ?
O3B Mn1 O1 170.6(10) 6 . ?
O7 Mn1 O1 95.03(18) . . ?
O1 Mn1 O1 88.8(3) 6 . ?
O3B Mn1 O3A 1(2) . . ?
O3B Mn1 O3A 89.6(4) 6 . ?
O7 Mn1 O3A 94.8(10) . . ?
O1 Mn1 O3A 170.2(10) 6 . ?
O1 Mn1 O3A 90.2(14) . . ?
O3B Mn1 O3A 89.6(4) . 6 ?
O3B Mn1 O3A 1(2) 6 6 ?
O7 Mn1 O3A 94.8(10) . 6 ?
O1 Mn1 O3A 90.2(14) 6 6 ?
O1 Mn1 O3A 170.2(10) . 6 ?
O3A Mn1 O3A 89(3) . 6 ?
O3B Mn1 N1 85.8(10) . . ?
O3B Mn1 N1 84.2(10) 6 . ?
O7 Mn1 N1 178.5(3) . . ?
O1 Mn1 N1 84.8(3) 6 . ?
O1 Mn1 N1 86.4(3) . . ?
O3A Mn1 N1 85.4(10) . . ?
O3A Mn1 N1 83.7(10) 6 . ?
C23 O1 Mn1 132.9(5) . . ?
C23 O2 Fe1 133.5(5) . . ?
C27 O5 Fe1 131.8(5) . . ?
C25A O3A Mn1 126(2) . . ?
C25A O4A Fe1 127(2) . . ?
O4A C25A O3A 124(3) . . ?
O4A C25A C26A 117(2) . . ?
O3A C25A C26A 112(2) . . ?
C25A C26A H26A 109.5 . . ?
C25A C26A H26B 109.5 . . ?
H26A C26A H26B 109.5 . . ?
C25A C26A H26C 109.5 . . ?
H26A C26A H26C 109.5 . . ?
H26B C26A H26C 109.5 . . ?
C25B O3B Mn1 135(2) . . ?
C25B O4B Fe1 135.7(18) . . ?
O4B C25B O3B 112(2) . . ?
O4B C25B C26B 120.8(18) . . ?
O3B C25B C26B 123.7(18) . . ?
C25B C26B H26D 109.5 . . ?
C25B C26B H26E 109.5 . . ?
H26D C26B H26E 109.5 . . ?
C25B C26B H26F 109.5 . . ?
H26D C26B H26F 109.5 . . ?
H26E C26B H26F 109.5 . . ?
C29 O6 Fe1 131.7(7) . . ?
Fe1 O7 Fe1 121.4(3) . 6 ?
Fe1 O7 Mn1 119.30(15) . . ?
Fe1 O7 Mn1 119.29(15) 6 . ?
C1 N1 C5 120.0 . . ?
C1 N1 Mn1 119.8(4) . . ?
C5 N1 Mn1 120.1(3) . . ?
C2 C1 N1 120.0 . . ?
C2 C1 H1 120.0 . . ?
N1 C1 H1 120.0 . . ?
C1 C2 C3 120.0 . . ?
C1 C2 H2 120.0 . . ?
C3 C2 H2 120.0 . . ?
C4 C3 C2 120.0 . . ?
C4 C3 C6 114.9(6) . . ?
C2 C3 C6 123.8(5) . . ?
C3 C4 C5 120.0 . . ?
C3 C4 H4 120.0 . . ?
C5 C4 H4 120.0 . . ?
C4 C5 N1 120.0 . . ?
C4 C5 H5 120.0 . . ?
N1 C5 H5 120.0 . . ?
C7 C6 C11 120.0 . . ?
C7 C6 C3 119.7(5) . . ?
C11 C6 C3 120.2(5) . . ?
C6 C7 C8 120.0 . . ?
C6 C7 H7 120.0 . . ?
C8 C7 H7 120.0 . . ?
C9 C8 C7 120.0 . . ?
C9 C8 H8 120.0 . . ?
C7 C8 H8 120.0 . . ?
C8 C9 C10 120.0 . . ?
C8 C9 H9 120.0 . . ?
C10 C9 H9 120.0 . . ?
C11 C10 C9 120.0 . . ?
C11 C10 H10 120.0 . . ?
C9 C10 H10 120.0 . . ?
C10 C11 C6 120.0 . . ?
C10 C11 H11 120.0 . . ?
C6 C11 H11 120.0 . . ?
C12 N2 C16 117.6(7) . . ?
C12 N2 Fe1 120.1(6) . . ?
C16 N2 Fe1 121.7(5) . . ?
N2 C12 C13 121.8(8) . . ?
N2 C12 H12 119.1 . . ?
C13 C12 H12 119.1 . . ?
C14 C13 C12 120.8(8) . . ?
C14 C13 H13 119.6 . . ?
C12 C13 H13 119.6 . . ?
C13 C14 C15 116.9(8) . . ?
C13 C14 C17A 123.6(9) . . ?
C15 C14 C17A 119.4(9) . . ?
C13 C14 C17B 120.0(9) . . ?
C15 C14 C17B 120.7(11) . . ?
C17A C14 C17B 17.2(9) . . ?
C16 C15 C14 119.9(9) . . ?
C16 C15 H15 120.1 . . ?
C14 C15 H15 120.1 . . ?
N2 C16 C15 123.0(8) . . ?
N2 C16 H16 118.5 . . ?
C15 C16 H16 118.5 . . ?
C18A C17A C22A 120.0 . . ?
C18A C17A C14 119.2(10) . . ?
C22A C17A C14 120.4(10) . . ?
C17A C18A C19A 120.0 . . ?
C17A C18A H18A 120.0 . . ?
C19A C18A H18A 120.0 . . ?
C20A C19A C18A 120.0 . . ?
C20A C19A H19A 120.0 . . ?
C18A C19A H19A 120.0 . . ?
C19A C20A C21A 120.0 . . ?
C19A C20A H20A 120.0 . . ?
C21A C20A H20A 120.0 . . ?
C22A C21A C20A 120.0 . . ?
C22A C21A H21A 120.0 . . ?
C20A C21A H21A 120.0 . . ?
C21A C22A C17A 120.0 . . ?
C21A C22A H22A 120.0 . . ?
C17A C22A H22A 120.0 . . ?
C18B C17B C22B 120.0 . . ?
C18B C17B C14 124.2(11) . . ?
C22B C17B C14 115.3(11) . . ?
C17B C18B C19B 120.0 . . ?
C17B C18B H18B 120.0 . . ?
C19B C18B H18B 120.0 . . ?
C20B C19B C18B 120.0 . . ?
C20B C19B H19B 120.0 . . ?
C18B C19B H19B 120.0 . . ?
C19B C20B C21B 120.0 . . ?
C19B C20B H20B 120.0 . . ?
C21B C20B H20B 120.0 . . ?
C20B C21B C22B 120.0 . . ?
C20B C21B H21B 120.0 . . ?
C22B C21B H21B 120.0 . . ?
C21B C22B C17B 120.0 . . ?
C21B C22B H22B 120.0 . . ?
C17B C22B H22B 120.0 . . ?
O1 C23 O2 124.5(7) . . ?
O1 C23 C24 118.5(8) . . ?
O2 C23 C24 117.0(7) . . ?
C23 C24 H24A 109.5 . . ?
C23 C24 H24B 109.5 . . ?
H24A C24 H24B 109.5 . . ?
C23 C24 H24C 109.5 . . ?
H24A C24 H24C 109.5 . . ?
H24B C24 H24C 109.5 . . ?
O5 C27 O5 126.5(8) 6 . ?
O5 C27 C28 116.7(4) 6 . ?
O5 C27 C28 116.7(4) . . ?
C27 C28 H28A 109.5 . . ?
C27 C28 H28B 109.5 . . ?
H28A C28 H28B 109.5 . . ?
C27 C28 H28C 109.5 . . ?
H28A C28 H28C 109.5 . . ?
H28B C28 H28C 109.5 . . ?
O6 C29 O6 126.1(12) 6 . ?
O6 C29 C30 116.9(6) 6 . ?
O6 C29 C30 116.9(6) . . ?
C29 C30 H30A 109.5 . . ?
C29 C30 H30B 109.5 . . ?
H30A C30 H30B 109.5 . . ?
C29 C30 H30C 109.5 . . ?
H30A C30 H30C 109.5 . . ?
H30B C30 H30C 109.5 . . ?
N3 C32 C31 158(5) . . ?
N4 C34 C33 155(4) . . ?
N5 C36 C35 169(4) . . ?
C38 C37 C42 120.0 . . ?
C37 C38 C39 120.0 . . ?
C40 C39 C38 120.0 . . ?
C39 C40 C41 120.0 . . ?
C39 C40 C40 123.3(10) . 2_655 ?
C41 C40 C40 116.5(13) . 2_655 ?
C42 C41 C40 120.0 . . ?
C41 C42 C37 120.0 . . ?

loop_
_geom_bond_atom_site_label_1
_geom_bond_atom_site_label_2
_geom_bond_distance
_geom_bond_site_symmetry_2
_geom_bond_publ_flag
Fe1 O7 1.888(3) . ?
Fe1 O4B 1.898(17) . ?
Fe1 O2 2.041(6) . ?
Fe1 O6 2.057(6) . ?
Fe1 O5 2.074(4) . ?
Fe1 O4A 2.179(17) . ?
Fe1 N2 2.238(6) . ?
Mn1 O3B 1.95(2) . ?
Mn1 O3B 1.95(2) 6 ?
Mn1 O7 1.964(6) . ?
Mn1 O1 2.083(5) 6 ?
Mn1 O1 2.083(5) . ?
Mn1 O3A 2.220(19) . ?
Mn1 O3A 2.22(2) 6 ?
Mn1 N1 2.263(4) . ?
O1 C23 1.253(8) . ?
O2 C23 1.260(9) . ?
O5 C27 1.239(6) . ?
O3A C25A 1.28(4) . ?
O4A C25A 1.23(3) . ?
C25A C26A 1.53(3) . ?
C26A H26A 0.9800 . ?
C26A H26B 0.9800 . ?
C26A H26C 0.9800 . ?
O3B C25B 1.37(3) . ?
O4B C25B 1.37(3) . ?
C25B C26B 1.48(2) . ?
C26B H26D 0.9800 . ?
C26B H26E 0.9800 . ?
C26B H26F 0.9800 . ?
O6 C29 1.259(8) . ?
O7 Fe1 1.888(3) 6 ?
N1 C1 1.3900 . ?
N1 C5 1.3900 . ?
C1 C2 1.3900 . ?
C1 H1 0.9500 . ?
C2 C3 1.3900 . ?
C2 H2 0.9500 . ?
C3 C4 1.3900 . ?
C3 C6 1.534(7) . ?
C4 C5 1.3900 . ?
C4 H4 0.9500 . ?
C5 H5 0.9500 . ?
C6 C7 1.3900 . ?
C6 C11 1.3900 . ?
C7 C8 1.3900 . ?
C7 H7 0.9500 . ?
C8 C9 1.3900 . ?
C8 H8 0.9500 . ?
C9 C10 1.3900 . ?
C9 H9 0.9500 . ?
C10 C11 1.3900 . ?
C10 H10 0.9500 . ?
C11 H11 0.9500 . ?
N2 C12 1.317(9) . ?
N2 C16 1.343(11) . ?
C12 C13 1.409(10) . ?
C12 H12 0.9500 . ?
C13 C14 1.346(12) . ?
C13 H13 0.9500 . ?
C14 C15 1.389(11) . ?
C14 C17A 1.471(12) . ?
C14 C17B 1.538(15) . ?
C15 C16 1.368(11) . ?
C15 H15 0.9500 . ?
C16 H16 0.9500 . ?
C17A C18A 1.3900 . ?
C17A C22A 1.3900 . ?
C18A C19A 1.3900 . ?
C18A H18A 0.9500 . ?
C19A C20A 1.3900 . ?
C19A H19A 0.9500 . ?
C20A C21A 1.3900 . ?
C20A H20A 0.9500 . ?
C21A C22A 1.3900 . ?
C21A H21A 0.9500 . ?
C22A H22A 0.9500 . ?
C17B C18B 1.3900 . ?
C17B C22B 1.3900 . ?
C18B C19B 1.3900 . ?
C18B H18B 0.9500 . ?
C19B C20B 1.3900 . ?
C19B H19B 0.9500 . ?
C20B C21B 1.3900 . ?
C20B H20B 0.9500 . ?
C21B C22B 1.3900 . ?
C21B H21B 0.9500 . ?
C22B H22B 0.9500 . ?
C23 C24 1.491(12) . ?
C24 H24A 0.9800 . ?
C24 H24B 0.9800 . ?
C24 H24C 0.9800 . ?
C27 O5 1.239(6) 6 ?
C27 C28 1.495(12) . ?
C28 H28A 0.9800 . ?
C28 H28B 0.9800 . ?
C28 H28C 0.9800 . ?
C29 O6 1.259(8) 6 ?
C29 C30 1.503(16) . ?
C30 H30A 0.9800 . ?
C30 H30B 0.9800 . ?
C30 H30C 0.9800 . ?
C31 C32 1.479(18) . ?
C32 N3 1.190(18) . ?
C33 C34 1.485(17) . ?
C34 N4 1.190(17) . ?
C35 C36 1.482(17) . ?
C36 N5 1.174(16) . ?
C37 C38 1.3900 . ?
C37 C42 1.3900 . ?
C38 C39 1.3900 . ?
C39 C40 1.3900 . ?
C40 C41 1.3900 . ?
C40 C40 1.61(3) 2_655 ?
C41 C42 1.3900 . ?

loop_
_geom_torsion_atom_site_label_1
_geom_torsion_atom_site_label_2
_geom_torsion_atom_site_label_3
_geom_torsion_atom_site_label_4
_geom_torsion
_geom_torsion_site_symmetry_1
_geom_torsion_site_symmetry_2
_geom_torsion_site_symmetry_3
_geom_torsion_site_symmetry_4
_geom_torsion_publ_flag
O3B Mn1 O1 C23 -73.3(12) . . . . ?
O3B Mn1 O1 C23 -162(8) 6 . . . ?
O7 Mn1 O1 C23 21.1(8) . . . . ?
O1 Mn1 O1 C23 116.0(7) 6 . . . ?
O3A Mn1 O1 C23 -73.8(12) . . . . ?
O3A Mn1 O1 C23 -160(8) 6 . . . ?
N1 Mn1 O1 C23 -159.1(8) . . . . ?
O7 Fe1 O2 C23 -23.0(8) . . . . ?
O4B Fe1 O2 C23 73.3(11) . . . . ?
O6 Fe1 O2 C23 164.5(10) . . . . ?
O5 Fe1 O2 C23 -118.4(8) . . . . ?
O4A Fe1 O2 C23 75.8(12) . . . . ?
N2 Fe1 O2 C23 159.0(8) . . . . ?
O7 Fe1 O5 C27 19.2(8) . . . . ?
O4B Fe1 O5 C27 -162(6) . . . . ?
O2 Fe1 O5 C27 115.6(7) . . . . ?
O6 Fe1 O5 C27 -76.7(7) . . . . ?
O4A Fe1 O5 C27 -169(5) . . . . ?
N2 Fe1 O5 C27 -160.7(8) . . . . ?
O3B Mn1 O3A C25A 2(100) . . . . ?
O3B Mn1 O3A C25A -140(4) 6 . . . ?
O7 Mn1 O3A C25A -45(4) . . . . ?
O1 Mn1 O3A C25A 134(6) 6 . . . ?
O1 Mn1 O3A C25A 50(4) . . . . ?
O3A Mn1 O3A C25A -140(3) 6 . . . ?
N1 Mn1 O3A C25A 136(4) . . . . ?
O7 Fe1 O4A C25A 37(4) . . . . ?
O4B Fe1 O4A C25A 74(32) . . . . ?
O2 Fe1 O4A C25A -59(4) . . . . ?
O6 Fe1 O4A C25A 134(4) . . . . ?
O5 Fe1 O4A C25A -134(3) . . . . ?
N2 Fe1 O4A C25A -143(4) . . . . ?
Fe1 O4A C25A O3A -41(6) . . . . ?
Fe1 O4A C25A C26A 170(2) . . . . ?
Mn1 O3A C25A O4A 47(5) . . . . ?
Mn1 O3A C25A C26A -163(3) . . . . ?
O3B Mn1 O3B C25B -96(4) 6 . . . ?
O7 Mn1 O3B C25B -2(4) . . . . ?
O1 Mn1 O3B C25B 175(4) 6 . . . ?
O1 Mn1 O3B C25B 93(4) . . . . ?
O3A Mn1 O3B C25B -134(100) . . . . ?
O3A Mn1 O3B C25B -96(4) 6 . . . ?
N1 Mn1 O3B C25B 180(4) . . . . ?
O7 Fe1 O4B C25B 2(4) . . . . ?
O2 Fe1 O4B C25B -95(4) . . . . ?
O6 Fe1 O4B C25B 98(4) . . . . ?
O5 Fe1 O4B C25B -177(3) . . . . ?
O4A Fe1 O4B C25B -142(37) . . . . ?
N2 Fe1 O4B C25B -178(4) . . . . ?
Fe1 O4B C25B O3B 37(5) . . . . ?
Fe1 O4B C25B C26B -163(3) . . . . ?
Mn1 O3B C25B O4B -36(5) . . . . ?
Mn1 O3B C25B C26B 164(3) . . . . ?
O7 Fe1 O6 C29 -20.5(9) . . . . ?
O4B Fe1 O6 C29 -116.7(12) . . . . ?
O2 Fe1 O6 C29 152.0(10) . . . . ?
O5 Fe1 O6 C29 75.0(9) . . . . ?
O4A Fe1 O6 C29 -119.6(13) . . . . ?
N2 Fe1 O6 C29 157.5(9) . . . . ?
O4B Fe1 O7 Fe1 135.3(13) . . . 6 ?
O2 Fe1 O7 Fe1 -133.4(4) . . . 6 ?
O6 Fe1 O7 Fe1 45.0(4) . . . 6 ?
O5 Fe1 O7 Fe1 -44.8(4) . . . 6 ?
O4A Fe1 O7 Fe1 137.3(13) . . . 6 ?
N2 Fe1 O7 Fe1 -40(9) . . . 6 ?
O4B Fe1 O7 Mn1 -45.8(13) . . . . ?
O2 Fe1 O7 Mn1 45.5(4) . . . . ?
O6 Fe1 O7 Mn1 -136.1(3) . . . . ?
O5 Fe1 O7 Mn1 134.1(3) . . . . ?
O4A Fe1 O7 Mn1 -43.8(13) . . . . ?
N2 Fe1 O7 Mn1 139(8) . . . . ?
O3B Mn1 O7 Fe1 45.3(14) . . . . ?
O3B Mn1 O7 Fe1 135.8(14) 6 . . . ?
O1 Mn1 O7 Fe1 -134.1(3) 6 . . . ?
O1 Mn1 O7 Fe1 -44.8(4) . . . . ?
O3A Mn1 O7 Fe1 45.8(14) . . . . ?
O3A Mn1 O7 Fe1 135.3(14) 6 . . . ?
N1 Mn1 O7 Fe1 141(11) . . . . ?
O3B Mn1 O7 Fe1 -135.8(14) . . . 6 ?
O3B Mn1 O7 Fe1 -45.3(14) 6 . . 6 ?
O1 Mn1 O7 Fe1 44.8(4) 6 . . 6 ?
O1 Mn1 O7 Fe1 134.1(3) . . . 6 ?
O3A Mn1 O7 Fe1 -135.3(14) . . . 6 ?
O3A Mn1 O7 Fe1 -45.8(14) 6 . . 6 ?
N1 Mn1 O7 Fe1 -40(11) . . . 6 ?
O3B Mn1 N1 C1 -113.0(15) . . . . ?
O3B Mn1 N1 C1 156.5(15) 6 . . . ?
O7 Mn1 N1 C1 151(11) . . . . ?
O1 Mn1 N1 C1 66.2(5) 6 . . . ?
O1 Mn1 N1 C1 -22.9(5) . . . . ?
O3A Mn1 N1 C1 -113.4(15) . . . . ?
O3A Mn1 N1 C1 157.0(15) 6 . . . ?
O3B Mn1 N1 C5 64.8(15) . . . . ?
O3B Mn1 N1 C5 -25.7(15) 6 . . . ?
O7 Mn1 N1 C5 -31(12) . . . . ?
O1 Mn1 N1 C5 -116.0(5) 6 . . . ?
O1 Mn1 N1 C5 154.9(5) . . . . ?
O3A Mn1 N1 C5 64.4(14) . . . . ?
O3A Mn1 N1 C5 -25.2(15) 6 . . . ?
C5 N1 C1 C2 0.0 . . . . ?
Mn1 N1 C1 C2 177.8(8) . . . . ?
N1 C1 C2 C3 0.0 . . . . ?
C1 C2 C3 C4 0.0 . . . . ?
C1 C2 C3 C6 166.7(11) . . . . ?
C2 C3 C4 C5 0.0 . . . . ?
C6 C3 C4 C5 -167.8(10) . . . . ?
C3 C4 C5 N1 0.0 . . . . ?
C1 N1 C5 C4 0.0 . . . . ?
Mn1 N1 C5 C4 -177.8(8) . . . . ?
C4 C3 C6 C7 158.1(6) . . . . ?
C2 C3 C6 C7 -9.2(12) . . . . ?
C4 C3 C6 C11 -25.2(11) . . . . ?
C2 C3 C6 C11 167.5(7) . . . . ?
C11 C6 C7 C8 0.0 . . . . ?
C3 C6 C7 C8 176.7(10) . . . . ?
C6 C7 C8 C9 0.0 . . . . ?
C7 C8 C9 C10 0.0 . . . . ?
C8 C9 C10 C11 0.0 . . . . ?
C9 C10 C11 C6 0.0 . . . . ?
C7 C6 C11 C10 0.0 . . . . ?
C3 C6 C11 C10 -176.7(10) . . . . ?
O7 Fe1 N2 C12 38(9) . . . . ?
O4B Fe1 N2 C12 -137.2(14) . . . . ?
O2 Fe1 N2 C12 131.8(7) . . . . ?
O6 Fe1 N2 C12 -47.0(7) . . . . ?
O5 Fe1 N2 C12 43.0(7) . . . . ?
O4A Fe1 N2 C12 -139.2(14) . . . . ?
O7 Fe1 N2 C16 -132(8) . . . . ?
O4B Fe1 N2 C16 52.3(15) . . . . ?
O2 Fe1 N2 C16 -38.7(8) . . . . ?
O6 Fe1 N2 C16 142.5(8) . . . . ?
O5 Fe1 N2 C16 -127.5(8) . . . . ?
O4A Fe1 N2 C16 50.3(14) . . . . ?
C16 N2 C12 C13 2.4(15) . . . . ?
Fe1 N2 C12 C13 -168.5(8) . . . . ?
N2 C12 C13 C14 -2.1(16) . . . . ?
C12 C13 C14 C15 2.0(16) . . . . ?
C12 C13 C14 C17A -175.6(12) . . . . ?
C12 C13 C14 C17B 164.6(12) . . . . ?
C13 C14 C15 C16 -2.2(18) . . . . ?
C17A C14 C15 C16 175.4(12) . . . . ?
C17B C14 C15 C16 -164.7(13) . . . . ?
C12 N2 C16 C15 -2.7(17) . . . . ?
Fe1 N2 C16 C15 168.0(9) . . . . ?
C14 C15 C16 N2 2.7(19) . . . . ?
C13 C14 C17A C18A 22.8(16) . . . . ?
C15 C14 C17A C18A -154.7(11) . . . . ?
C17B C14 C17A C18A 106(4) . . . . ?
C13 C14 C17A C22A -150.2(12) . . . . ?
C15 C14 C17A C22A 32.3(16) . . . . ?
C17B C14 C17A C22A -67(4) . . . . ?
C22A C17A C18A C19A 0.0 . . . . ?
C14 C17A C18A C19A -173.1(13) . . . . ?
C17A C18A C19A C20A 0.0 . . . . ?
C18A C19A C20A C21A 0.0 . . . . ?
C19A C20A C21A C22A 0.0 . . . . ?
C20A C21A C22A C17A 0.0 . . . . ?
C18A C17A C22A C21A 0.0 . . . . ?
C14 C17A C22A C21A 173.0(13) . . . . ?
C13 C14 C17B C18B -25.3(19) . . . . ?
C15 C14 C17B C18B 136.7(14) . . . . ?
C17A C14 C17B C18B -133(4) . . . . ?
C13 C14 C17B C22B 146.5(12) . . . . ?
C15 C14 C17B C22B -51.6(17) . . . . ?
C17A C14 C17B C22B 39(3) . . . . ?
C22B C17B C18B C19B 0.0 . . . . ?
C14 C17B C18B C19B 171.4(19) . . . . ?
C17B C18B C19B C20B 0.0 . . . . ?
C18B C19B C20B C21B 0.0 . . . . ?
C19B C20B C21B C22B 0.0 . . . . ?
C20B C21B C22B C17B 0.0 . . . . ?
C18B C17B C22B C21B 0.0 . . . . ?
C14 C17B C22B C21B -172.1(17) . . . . ?
Mn1 O1 C23 O2 -0.1(14) . . . . ?
Mn1 O1 C23 C24 -179.8(8) . . . . ?
Fe1 O2 C23 O1 0.7(14) . . . . ?
Fe1 O2 C23 C24 -179.6(8) . . . . ?
Fe1 O5 C27 O5 3.8(15) . . . 6 ?
Fe1 O5 C27 C28 -176.4(6) . . . . ?
Fe1 O6 C29 O6 -1.0(18) . . . 6 ?
Fe1 O6 C29 C30 177.3(6) . . . . ?
C42 C37 C38 C39 0.0 . . . . ?
C37 C38 C39 C40 0.0 . . . . ?
C38 C39 C40 C41 0.0 . . . . ?
C38 C39 C40 C40 174(3) . . . 2_655 ?
C39 C40 C41 C42 0.0 . . . . ?
C40 C40 C41 C42 -174(3) 2_655 . . . ?
C40 C41 C42 C37 0.0 . . . . ?
C38 C37 C42 C41 0.0 . . . . ?
